data_7241104
loop_
_publ_author_name
'Guti\'errez, Eduardo L. L.'
'Godoy, Agustin Alejandro'
'Narda, Griselda E.'
'Ellena, Javier A.'

_publ_section_title
;
 Rational design, supramolecular synthesis and solid state
 characterization of two bicomponent solid forms of Mebendazole
;
_journal_name_full CrystEngComm
_journal_paper_doi 10.1039/D0CE00924E
_journal_year 2020
_chemical_formula_moiety 'Cl O4, C16 H14 N3 O3'
_chemical_formula_sum 'C16 H14 Cl N3 O7'
_chemical_formula_weight 395.75
_chemical_name_systematic 'Mebendazole perchlorate'
_space_group_crystal_system monoclinic
_space_group_IT_number 14
_space_group_name_Hall '-P 2yn'
_space_group_name_H-M_alt 'P 1 21/n 1'
_atom_sites_solution_hydrogens geom
_atom_sites_solution_primary dual
_audit_creation_date 2019-05-06
_audit_creation_method
;
Olex2 1.2
(compiled 2018.05.29 svn.r3508 for OlexSys, GUI svn.r5506)
;
_audit_update_record
;
2020-04-08 deposited with the CCDC.	2020-08-21 downloaded from the CCDC.
;
_cell_angle_alpha 90
_cell_angle_beta 93.007(12)
_cell_angle_gamma 90
_cell_formula_units_Z 4
_cell_length_a 6.7934(7)
_cell_length_b 9.2159(14)
_cell_length_c 27.264(5)
_cell_measurement_reflns_used 1000
_cell_measurement_temperature 293(2)
_cell_measurement_theta_max 23.2850
_cell_measurement_theta_min 2.6520
_cell_volume 1704.6(4)
_computing_cell_refinement 'CrysAlisPro 1.171.39.35c (Rigaku OD, 2017)'
_computing_data_collection 'CrysAlisPro 1.171.39.35c (Rigaku OD, 2017)'
_computing_data_reduction 'CrysAlisPro 1.171.39.35c (Rigaku OD, 2017)'
_computing_molecular_graphics 'Olex2 (Dolomanov et al., 2009)'
_computing_publication_material 'Olex2 (Dolomanov et al., 2009)'
_computing_structure_refinement 'XL (Sheldrick, 2008)'
_computing_structure_solution 'ShelXT (Sheldrick, 2015)'
_diffrn_ambient_temperature 293(2)
_diffrn_detector 'CCD plate'
_diffrn_measured_fraction_theta_full 0.999
_diffrn_measured_fraction_theta_max 0.894
_diffrn_measurement_details
;
List of Runs (angles in degrees, time in seconds):

  # Type    Start    End  Width  t~exp~   \w     \q     \k     \f   Frames
#--------------------------------------------------------------------------
  1  \w     91.00 116.00   1.00   95.00    --   27.63  54.00  60.00   25
  2  \w    -66.00 118.00   1.00   95.00    --   27.63  54.00 -90.00  184
  3  \w      6.00  31.00   1.00   95.00    --   27.63  54.00  60.00   25
;
_diffrn_measurement_device 'two-circle diffractometer'
_diffrn_measurement_device_type 'XtaLAB Mini (ROW)'
_diffrn_measurement_method '\w scans'
_diffrn_orient_matrix_type 'CrysAlisPro convention (1999,Acta A55,543-557)'
_diffrn_orient_matrix_UB_11 -0.0039399000
_diffrn_orient_matrix_UB_12 -0.0539285000
_diffrn_orient_matrix_UB_13 0.0183951000
_diffrn_orient_matrix_UB_21 -0.0170062000
_diffrn_orient_matrix_UB_22 -0.0537983000
_diffrn_orient_matrix_UB_23 -0.0184209000
_diffrn_orient_matrix_UB_31 0.1031469000
_diffrn_orient_matrix_UB_32 -0.0107954000
_diffrn_orient_matrix_UB_33 -0.0009221000
_diffrn_radiation_monochromator graphite
_diffrn_radiation_probe x-ray
_diffrn_radiation_type MoK\a
_diffrn_radiation_wavelength 0.71073
_diffrn_reflns_av_R_equivalents 0.0660
_diffrn_reflns_av_unetI/netI 0.1444
_diffrn_reflns_Laue_measured_fraction_full 0.999
_diffrn_reflns_Laue_measured_fraction_max 0.894
_diffrn_reflns_limit_h_max 9
_diffrn_reflns_limit_h_min -10
_diffrn_reflns_limit_k_max 14
_diffrn_reflns_limit_k_min -12
_diffrn_reflns_limit_l_max 34
_diffrn_reflns_limit_l_min -40
_diffrn_reflns_number 10221
_diffrn_reflns_point_group_measured_fraction_full 0.999
_diffrn_reflns_point_group_measured_fraction_max 0.894
_diffrn_reflns_theta_full 25.242
_diffrn_reflns_theta_max 34.430
_diffrn_reflns_theta_min 2.669
_diffrn_source 'fine-focus sealed X-ray tube'
_diffrn_source_type 'Rigaku (Mo) X-ray Source'
_exptl_absorpt_coefficient_mu 0.272
_exptl_absorpt_correction_T_max 1.00000
_exptl_absorpt_correction_T_min 0.94600
_exptl_absorpt_correction_type multi-scan
_exptl_absorpt_process_details
;
CrysAlisPro 1.171.39.35c (Rigaku Oxford Diffraction, 2017)
Empirical absorption correction using spherical harmonics,
 implemented in SCALE3 ABSPACK scaling algorithm.
;
_exptl_crystal_colour 'clear light colourless'
_exptl_crystal_colour_lustre clear
_exptl_crystal_colour_modifier light
_exptl_crystal_colour_primary colourless
_exptl_crystal_density_diffrn 1.542
_exptl_crystal_description block
_exptl_crystal_F_000 816
_exptl_crystal_recrystallization_method 'Re-crystallisation from solvent: Methanol'
_exptl_crystal_size_max 0.25
_exptl_crystal_size_mid 0.18
_exptl_crystal_size_min 0.15
_refine_diff_density_max 0.543
_refine_diff_density_min -0.341
_refine_diff_density_rms 0.066
_refine_ls_extinction_coef 0.0049(16)
_refine_ls_extinction_expression Fc^*^=kFc[1+0.001xFc^2^\l^3^/sin(2\q)]^-1/4^
_refine_ls_extinction_method 'SHELXL-2018/3 (Sheldrick 2018)'
_refine_ls_goodness_of_fit_ref 1.026
_refine_ls_hydrogen_treatment constr
_refine_ls_matrix_type full
_refine_ls_number_parameters 246
_refine_ls_number_reflns 6430
_refine_ls_number_restraints 0
_refine_ls_restrained_S_all 1.026
_refine_ls_R_factor_all 0.2439
_refine_ls_R_factor_gt 0.0915
_refine_ls_shift/su_max 0.000
_refine_ls_shift/su_mean 0.000
_refine_ls_structure_factor_coef Fsqd
_refine_ls_weighting_details 'w=1/[\s^2^(Fo^2^)+(0.0757P)^2^+0.7592P] where P=(Fo^2^+2Fc^2^)/3'
_refine_ls_weighting_scheme calc
_refine_ls_wR_factor_gt 0.2043
_refine_ls_wR_factor_ref 0.2845
_reflns_Friedel_coverage 0.000
_reflns_number_gt 2071
_reflns_number_total 6430
_reflns_threshold_expression 'I > 2\s(I)'
_cod_data_source_file d0ce00924e2.cif
_cod_data_source_block mbzp2
_cod_original_cell_volume 1704.5(4)
_cod_database_code 7241104
_shelx_shelxl_version_number 2018/3
_chemical_oxdiff_formula 'C16 H17 N3 O3 S1'
_chemical_oxdiff_usercomment ' MBZ P2 - Eduardo - MARCOS'
_shelx_space_group_comment
;
The symmetry employed for this shelxl refinement is uniquely defined
by the following loop, which should always be used as a source of
symmetry information in preference to the above space-group names.
They are only intended as comments.
;
_reflns_odcompleteness_completeness 99.84
_reflns_odcompleteness_iscentric 1
_reflns_odcompleteness_theta 26.32
_olex2_refinement_description
;
1. Fixed Uiso
 At 1.2 times of:
  All C(H) groups, All N(H) groups
 At 1.5 times of:
  All C(H,H,H) groups
2.a Aromatic/amide H refined with riding coordinates:
 N12(H12), N10(H10), N17(H17), C14(H14), C8(H8), C23(H23), C7(H7), C24(H24),
 C27(H27), C25(H25), C26(H26)
2.b Idealised Me refined as rotating group:
 C20(H20A,H20B,H20C)
;
_olex2_submission_special_instructions 'No special instructions were received'
_oxdiff_exptl_absorpt_empirical_details
;
Empirical correction (ABSPACK) includes:
- Absorption correction using spherical harmonics
- Frame scaling
;
_oxdiff_exptl_absorpt_empirical_full_max 1.086
_oxdiff_exptl_absorpt_empirical_full_min 0.899

loop_
_space_group_symop_operation_xyz
'x, y, z'
'-x+1/2, y+1/2, -z+1/2'
'-x, -y, -z'
'x-1/2, -y-1/2, z-1/2'

loop_
_atom_site_label
_atom_site_type_symbol
_atom_site_fract_x
_atom_site_fract_y
_atom_site_fract_z
_atom_site_U_iso_or_equiv
_atom_site_adp_type
_atom_site_occupancy
_atom_site_site_symmetry_order
_atom_site_calc_flag
_atom_site_refinement_flags_posn
_atom_site_refinement_flags_adp
_atom_site_refinement_flags_occupancy
_atom_site_disorder_assembly
_atom_site_disorder_group
Cl2 Cl 0.25146(17) 0.03068(13) 0.34351(5) 0.0603(4) Uani 1 1 d . . . . .
O19 O -0.1169(5) 0.4195(4) 0.26638(13) 0.0650(9) Uani 1 1 d . . . . .
O21 O 0.0289(5) 0.6344(4) 0.27874(13) 0.0682(10) Uani 1 1 d . . . . .
O1 O 0.4375(5) 0.1049(4) 0.34548(13) 0.0674(10) Uani 1 1 d . . . . .
O16 O 1.1949(5) 0.4625(4) 0.42939(13) 0.0697(10) Uani 1 1 d . . . . .
N12 N 0.4783(5) 0.4056(4) 0.35028(13) 0.0492(9) Uani 1 1 d . . . . .
H12 H 0.482323 0.312458 0.351878 0.059 Uiso 1 1 calc R . . . .
N10 N 0.3757(5) 0.6244(4) 0.33162(13) 0.0500(9) Uani 1 1 d . . . . .
H10 H 0.303533 0.693944 0.319768 0.060 Uiso 1 1 calc R . . . .
N17 N 0.1690(5) 0.4265(4) 0.30753(14) 0.0548(10) Uani 1 1 d . . . . .
H17 H 0.154026 0.333968 0.309021 0.066 Uiso 1 1 calc R . . . .
O3 O 0.2529(6) -0.0798(4) 0.30704(16) 0.0899(13) Uani 1 1 d . . . . .
C14 C 0.7974(6) 0.4761(5) 0.39546(16) 0.0484(10) Uani 1 1 d . . . . .
H14 H 0.840787 0.382755 0.403235 0.058 Uiso 1 1 calc R . . . .
O5 O 0.2327(7) -0.0363(6) 0.39026(17) 0.1108(16) Uani 1 1 d . . . . .
C11 C 0.3330(7) 0.4847(5) 0.32885(16) 0.0490(10) Uani 1 1 d . . . . .
C22 C 1.1735(6) 0.6786(5) 0.47488(16) 0.0494(10) Uani 1 1 d . . . . .
C9 C 0.5596(6) 0.6397(5) 0.35729(15) 0.0466(10) Uani 1 1 d . . . . .
O4 O 0.0981(6) 0.1296(4) 0.3338(2) 0.1066(16) Uani 1 1 d . . . . .
C13 C 0.6216(6) 0.4999(4) 0.36947(16) 0.0457(10) Uani 1 1 d . . . . .
C8 C 0.6702(7) 0.7607(5) 0.36980(16) 0.0509(11) Uani 1 1 d . . . . .
H8 H 0.629888 0.853688 0.360637 0.061 Uiso 1 1 calc R . . . .
C6 C 0.9072(6) 0.5973(5) 0.40960(16) 0.0474(10) Uani 1 1 d . . . . .
C23 C 1.0500(7) 0.7674(5) 0.49989(17) 0.0569(12) Uani 1 1 d . . . . .
H23 H 0.914486 0.761786 0.493334 0.068 Uiso 1 1 calc R . . . .
C15 C 1.1012(6) 0.5715(5) 0.43745(16) 0.0483(10) Uani 1 1 d . . . . .
C7 C 0.8438(6) 0.7355(5) 0.39665(16) 0.0499(11) Uani 1 1 d . . . . .
H7 H 0.921676 0.814382 0.406486 0.060 Uiso 1 1 calc R . . . .
C18 C 0.0230(6) 0.5072(5) 0.28334(17) 0.0525(11) Uani 1 1 d . . . . .
C24 C 1.1239(9) 0.8635(6) 0.53409(18) 0.0711(15) Uani 1 1 d . . . . .
H24 H 1.038854 0.921637 0.551124 0.085 Uiso 1 1 calc R . . . .
C20 C -0.2794(7) 0.4867(6) 0.23877(19) 0.0703(15) Uani 1 1 d . . . . .
H20A H -0.231584 0.533632 0.210298 0.105 Uiso 1 1 calc GR . . . .
H20B H -0.340490 0.557196 0.258959 0.105 Uiso 1 1 calc GR . . . .
H20C H -0.374220 0.413937 0.228671 0.105 Uiso 1 1 calc GR . . . .
C27 C 1.3764(7) 0.6885(6) 0.48562(19) 0.0652(13) Uani 1 1 d . . . . .
H27 H 1.462424 0.628117 0.469724 0.078 Uiso 1 1 calc R . . . .
C25 C 1.3236(9) 0.8745(7) 0.5434(2) 0.0762(16) Uani 1 1 d . . . . .
H25 H 1.373499 0.942063 0.566143 0.091 Uiso 1 1 calc R . . . .
C26 C 1.4491(8) 0.7877(7) 0.5198(2) 0.0792(17) Uani 1 1 d . . . . .
H26 H 1.584309 0.795171 0.526639 0.095 Uiso 1 1 calc R . . . .

loop_
_atom_site_aniso_label
_atom_site_aniso_U_11
_atom_site_aniso_U_22
_atom_site_aniso_U_33
_atom_site_aniso_U_23
_atom_site_aniso_U_13
_atom_site_aniso_U_12
Cl2 0.0550(7) 0.0417(6) 0.0835(9) -0.0013(6) -0.0045(6) -0.0042(6)
O19 0.0503(18) 0.062(2) 0.081(2) -0.0051(18) -0.0133(17) -0.0031(17)
O21 0.070(2) 0.048(2) 0.085(2) -0.0042(18) -0.0168(19) 0.0061(18)
O1 0.058(2) 0.0447(19) 0.098(3) -0.0016(17) -0.0049(18) -0.0164(17)
O16 0.0506(18) 0.066(2) 0.092(3) -0.010(2) -0.0032(17) 0.0119(19)
N12 0.0465(19) 0.0290(17) 0.072(2) 0.0000(16) -0.0021(17) -0.0012(16)
N10 0.048(2) 0.0378(19) 0.063(2) 0.0012(17) -0.0087(17) 0.0025(17)
N17 0.052(2) 0.038(2) 0.073(2) -0.0059(18) -0.0121(19) -0.0022(18)
O3 0.107(3) 0.049(2) 0.110(3) -0.021(2) -0.030(3) -0.002(2)
C14 0.049(2) 0.036(2) 0.060(3) 0.005(2) 0.000(2) 0.001(2)
O5 0.105(3) 0.132(4) 0.097(3) 0.030(3) 0.019(3) -0.023(3)
C11 0.050(2) 0.040(2) 0.057(3) -0.002(2) 0.000(2) -0.001(2)
C22 0.045(2) 0.047(2) 0.055(3) 0.006(2) -0.002(2) 0.002(2)
C9 0.046(2) 0.042(2) 0.052(2) 0.0039(19) 0.0005(19) 0.006(2)
O4 0.065(2) 0.054(2) 0.197(5) -0.004(3) -0.031(3) 0.014(2)
C13 0.046(2) 0.032(2) 0.059(3) -0.0010(18) 0.0022(19) -0.0029(19)
C8 0.055(2) 0.035(2) 0.061(3) 0.004(2) -0.006(2) -0.001(2)
C6 0.042(2) 0.043(2) 0.057(3) 0.004(2) -0.0001(19) -0.003(2)
C23 0.054(3) 0.055(3) 0.061(3) 0.003(2) -0.003(2) 0.011(2)
C15 0.042(2) 0.042(2) 0.060(3) 0.000(2) 0.003(2) 0.000(2)
C7 0.050(2) 0.039(2) 0.060(3) 0.001(2) -0.001(2) -0.003(2)
C18 0.046(2) 0.051(3) 0.061(3) -0.007(2) -0.005(2) 0.000(2)
C24 0.083(4) 0.071(4) 0.058(3) -0.003(3) -0.007(3) 0.013(3)
C20 0.050(3) 0.091(4) 0.069(3) -0.002(3) -0.009(2) 0.006(3)
C27 0.047(2) 0.074(4) 0.073(3) -0.005(3) -0.003(2) -0.001(3)
C25 0.086(4) 0.069(4) 0.070(3) -0.008(3) -0.025(3) -0.004(3)
C26 0.060(3) 0.089(4) 0.087(4) -0.009(3) -0.007(3) -0.014(3)

loop_
_atom_type_symbol
_atom_type_description
_atom_type_scat_dispersion_real
_atom_type_scat_dispersion_imag
_atom_type_scat_source
C C 0.0033 0.0016 'International Tables Vol C Tables 4.2.6.8 and 6.1.1.4'
H H 0.0000 0.0000 'International Tables Vol C Tables 4.2.6.8 and 6.1.1.4'
Cl Cl 0.1484 0.1585 'International Tables Vol C Tables 4.2.6.8 and 6.1.1.4'
N N 0.0061 0.0033 'International Tables Vol C Tables 4.2.6.8 and 6.1.1.4'
O O 0.0106 0.0060 'International Tables Vol C Tables 4.2.6.8 and 6.1.1.4'

loop_
_geom_angle_atom_site_label_1
_geom_angle_atom_site_label_2
_geom_angle_atom_site_label_3
_geom_angle
_geom_angle_site_symmetry_1
_geom_angle_site_symmetry_3
_geom_angle_publ_flag
O3 Cl2 O1 109.2(3) . . ?
O3 Cl2 O5 108.6(3) . . ?
O5 Cl2 O1 107.0(2) . . ?
O4 Cl2 O1 110.0(2) . . ?
O4 Cl2 O3 111.5(3) . . ?
O4 Cl2 O5 110.4(3) . . ?
C18 O19 C20 116.1(4) . . ?
C11 N12 H12 125.9 . . ?
C11 N12 C13 108.1(3) . . ?
C13 N12 H12 125.9 . . ?
C11 N10 H10 125.9 . . ?
C11 N10 C9 108.3(4) . . ?
C9 N10 H10 125.9 . . ?
C11 N17 H17 118.2 . . ?
C11 N17 C18 123.5(4) . . ?
C18 N17 H17 118.2 . . ?
C13 C14 H14 121.5 . . ?
C13 C14 C6 117.1(4) . . ?
C6 C14 H14 121.5 . . ?
N12 C11 N17 123.3(4) . . ?
N10 C11 N12 110.6(4) . . ?
N10 C11 N17 126.1(4) . . ?
C23 C22 C15 123.2(4) . . ?
C23 C22 C27 118.5(4) . . ?
C27 C22 C15 118.3(4) . . ?
C13 C9 N10 106.0(4) . . ?
C8 C9 N10 131.6(4) . . ?
C8 C9 C13 122.4(4) . . ?
N12 C13 C9 107.0(4) . . ?
C14 C13 N12 131.9(4) . . ?
C14 C13 C9 121.1(4) . . ?
C9 C8 H8 122.0 . . ?
C7 C8 C9 115.9(4) . . ?
C7 C8 H8 122.0 . . ?
C14 C6 C15 117.2(4) . . ?
C7 C6 C14 121.0(4) . . ?
C7 C6 C15 121.7(4) . . ?
C22 C23 H23 119.6 . . ?
C24 C23 C22 120.8(5) . . ?
C24 C23 H23 119.6 . . ?
O16 C15 C22 121.1(4) . . ?
O16 C15 C6 119.5(4) . . ?
C22 C15 C6 119.4(4) . . ?
C8 C7 C6 122.5(4) . . ?
C8 C7 H7 118.7 . . ?
C6 C7 H7 118.7 . . ?
O19 C18 N17 109.0(4) . . ?
O21 C18 O19 127.0(5) . . ?
O21 C18 N17 123.9(4) . . ?
C23 C24 H24 120.0 . . ?
C23 C24 C25 120.0(5) . . ?
C25 C24 H24 120.0 . . ?
O19 C20 H20A 109.5 . . ?
O19 C20 H20B 109.5 . . ?
O19 C20 H20C 109.5 . . ?
H20A C20 H20B 109.5 . . ?
H20A C20 H20C 109.5 . . ?
H20B C20 H20C 109.5 . . ?
C22 C27 H27 120.0 . . ?
C26 C27 C22 120.0(5) . . ?
C26 C27 H27 120.0 . . ?
C24 C25 H25 119.7 . . ?
C26 C25 C24 120.6(5) . . ?
C26 C25 H25 119.7 . . ?
C27 C26 H26 120.0 . . ?
C25 C26 C27 120.0(5) . . ?
C25 C26 H26 120.0 . . ?

loop_
_geom_bond_atom_site_label_1
_geom_bond_atom_site_label_2
_geom_bond_distance
_geom_bond_site_symmetry_2
_geom_bond_publ_flag
Cl2 O1 1.435(3) . ?
Cl2 O3 1.424(4) . ?
Cl2 O5 1.428(4) . ?
Cl2 O4 1.399(4) . ?
O19 C18 1.313(5) . ?
O19 C20 1.443(5) . ?
O21 C18 1.180(5) . ?
O16 C15 1.216(5) . ?
N12 H12 0.8600 . ?
N12 C11 1.337(5) . ?
N12 C13 1.387(5) . ?
N10 H10 0.8600 . ?
N10 C11 1.321(5) . ?
N10 C9 1.406(5) . ?
N17 H17 0.8600 . ?
N17 C11 1.341(5) . ?
N17 C18 1.379(6) . ?
C14 H14 0.9300 . ?
C14 C13 1.374(6) . ?
C14 C6 1.386(6) . ?
C22 C23 1.378(6) . ?
C22 C15 1.484(6) . ?
C22 C27 1.397(6) . ?
C9 C13 1.390(6) . ?
C9 C8 1.377(6) . ?
C8 H8 0.9300 . ?
C8 C7 1.375(6) . ?
C6 C15 1.505(6) . ?
C6 C7 1.385(6) . ?
C23 H23 0.9300 . ?
C23 C24 1.362(7) . ?
C7 H7 0.9300 . ?
C24 H24 0.9300 . ?
C24 C25 1.371(7) . ?
C20 H20A 0.9600 . ?
C20 H20B 0.9600 . ?
C20 H20C 0.9600 . ?
C27 H27 0.9300 . ?
C27 C26 1.378(7) . ?
C25 H25 0.9300 . ?
C25 C26 1.356(8) . ?
C26 H26 0.9300 . ?
